data_4116823
loop_
_publ_author_name
'Venkat R. Thalladi'
'Hans-Christoph Weiss'
'Dieter Bl\"aser'
'Roland Boese'
'Ashwini Nangia'
'Gautam R. Desiraju'

_publ_section_title
;
 C-H...F Interactions in the Crystal Structures of Some Fluorobenzenes
;
_journal_name_full 'Journal of the American Chemical Society'
_journal_page_first 8702
_journal_page_last 8710
_journal_paper_doi 10.1021/ja981198e
_journal_volume 120
_journal_year 1998
_chemical_compound_source Aldrich
_chemical_formula_moiety 'C6 H2 F4'
_chemical_formula_sum 'C6 H2 F4'
_chemical_formula_weight 150.08
_chemical_melting_point 277
_chemical_name_common 1,2,4,5-tetrafluorobenzene
_chemical_name_systematic 1,2,4,5-tetrafluorobenzene
_space_group_IT_number 14
_symmetry_cell_setting monoclinic
_symmetry_space_group_name_Hall '-P 2ybc'
_symmetry_space_group_name_H-M 'P 1 21/c 1'
_atom_sites_solution_hydrogens geom
_atom_sites_solution_primary direct
_atom_sites_solution_secondary difmap
_audit_creation_method SHELXL
_cell_angle_alpha 90.00
_cell_angle_beta 107.97(2)
_cell_angle_gamma 90.00
_cell_formula_units_Z 2
_cell_length_a 4.4719(11)
_cell_length_b 10.285(2)
_cell_length_c 6.342(2)
_cell_measurement_reflns_used 50
_cell_measurement_temperature 135(2)
_cell_measurement_theta_max 25
_cell_measurement_theta_min 20
_cell_volume 277.46(13)
_computing_cell_refinement 'Siemens P3-PC diffractometer program V.4.24'
_computing_data_collection 'Siemens P3-PC diffractometer program V.4.24'
_computing_data_reduction 'Siemens XDISK V.4.20.2 PC'
_computing_molecular_graphics 'SHELXL-93 (Sheldrick, 1993)'
_computing_publication_material 'SHELXL-93 (Sheldrick, 1993)'
_computing_structure_refinement 'SHELXL-93 (Sheldrick, 1993)'
_computing_structure_solution 'SHELXS-86 (Sheldrick, 1990)'
_diffrn_ambient_temperature 135(2)
_diffrn_measurement_device 'Nicolet R3m/V four circle diffractometer'
_diffrn_measurement_method 'Wyckoff scan mode'
_diffrn_radiation_monochromator graphite
_diffrn_radiation_source 'fine-focus sealed tube'
_diffrn_radiation_type MoK\a
_diffrn_radiation_wavelength 0.71073
_diffrn_reflns_av_R_equivalents 0.0324
_diffrn_reflns_av_sigmaI/netI 0.0253
_diffrn_reflns_limit_h_max 5
_diffrn_reflns_limit_h_min -5
_diffrn_reflns_limit_k_max 14
_diffrn_reflns_limit_k_min -14
_diffrn_reflns_limit_l_max 0
_diffrn_reflns_limit_l_min -8
_diffrn_reflns_number 1567
_diffrn_reflns_theta_max 29.92
_diffrn_reflns_theta_min 3.92
_diffrn_standards_decay_% 0
_diffrn_standards_interval_count 100
_diffrn_standards_number 2
_exptl_absorpt_coefficient_mu 0.199
_exptl_absorpt_correction_type none
_exptl_crystal_density_diffrn 1.796
_exptl_crystal_density_method none
_exptl_crystal_description cylindric
_exptl_crystal_F_000 148
_exptl_crystal_size_max '0.3 mm diameter'
_refine_diff_density_max 0.382
_refine_diff_density_min -0.281
_refine_diff_density_rms 0.074
_refine_ls_extinction_coef 0.1141(241)
_refine_ls_extinction_expression Fc^*^=kFc[1+0.001xFc^2^\l^3^/sin(2\q)]^-1/4^
_refine_ls_extinction_method SHELXL
_refine_ls_goodness_of_fit_all 1.085
_refine_ls_goodness_of_fit_obs 1.109
_refine_ls_hydrogen_treatment refall
_refine_ls_matrix_type full
_refine_ls_number_parameters 51
_refine_ls_number_reflns 760
_refine_ls_number_restraints 0
_refine_ls_restrained_S_all 1.123
_refine_ls_restrained_S_obs 1.109
_refine_ls_R_factor_all 0.0454
_refine_ls_R_factor_obs 0.0424
_refine_ls_shift/esd_max 0.000
_refine_ls_shift/esd_mean 0.000
_refine_ls_structure_factor_coef Fsqd
_refine_ls_weighting_details 'w=1/[\s^2^(Fo^2^)+(0.0645P)^2^+0.0683P] where P=(Fo^2^+2Fc^2^)/3'
_refine_ls_weighting_scheme calc
_refine_ls_wR_factor_all 0.1185
_refine_ls_wR_factor_obs 0.1112
_reflns_number_observed 692
_reflns_number_total 761
_reflns_observed_criterion >2sigma(I)
_cod_data_source_file ja981198e_5.cif
_cod_data_source_block 8
_cod_depositor_comments
;
The following automatic conversions were performed:

'_refine_ls_weighting_scheme' value 'calc
w=1/[\s^2^(Fo^2^)+(0.0645P)^2^+0.0683P] where P=(Fo^2^+2Fc^2^)/3' was
changed to 'calc'. New tag '_refine_ls_weighting_details' was
created. The value of the new tag was set to
'w=1/[\s^2^(Fo^2^)+(0.0645P)^2^+0.0683P] where P=(Fo^2^+2Fc^2^)/3'.

Automatic conversion script
Id: cif_fix_values 3143 2015-03-26 13:38:13Z robertas 
;
_cod_database_code 4116823

loop_
_symmetry_equiv_pos_as_xyz
'x, y, z'
'-x, y+1/2, -z+1/2'
'-x, -y, -z'
'x, -y-1/2, z-1/2'

loop_
_atom_site_aniso_label
_atom_site_aniso_U_11
_atom_site_aniso_U_22
_atom_site_aniso_U_33
_atom_site_aniso_U_23
_atom_site_aniso_U_13
_atom_site_aniso_U_12
F1 0.0219(4) 0.0381(5) 0.0308(4) -0.0051(3) -0.0006(3) -0.0061(3)
F2 0.0412(5) 0.0218(4) 0.0400(5) 0.0007(3) 0.0061(4) -0.0084(3)
C1 0.0171(5) 0.0273(5) 0.0224(5) -0.0031(4) 0.0044(4) -0.0019(4)
C2 0.0239(6) 0.0205(5) 0.0265(5) -0.0005(4) 0.0076(4) -0.0024(4)
C3 0.0218(6) 0.0253(6) 0.0247(5) 0.0020(4) 0.0041(4) 0.0027(4)

loop_
_atom_site_label
_atom_site_type_symbol
_atom_site_fract_x
_atom_site_fract_y
_atom_site_fract_z
_atom_site_U_iso_or_equiv
_atom_site_thermal_displace_type
_atom_site_occupancy
_atom_site_calc_flag
F1 F 0.9570(2) 0.41728(8) 0.19940(12) 0.0322(3) Uani 1 d
F2 F 1.3265(2) 0.24584(7) 0.48515(14) 0.0358(3) Uani 1 d
C1 C 1.2262(3) 0.45941(11) 0.3463(2) 0.0227(3) Uani 1 d
C2 C 1.4150(3) 0.37183(10) 0.4940(2) 0.0237(3) Uani 1 d
C3 C 1.6916(3) 0.41059(11) 0.6504(2) 0.0246(3) Uani 1 d
H3 H 1.8236(43) 0.3510(19) 0.7444(27) 0.035(4) Uiso 1 d

loop_
_atom_type_symbol
_atom_type_description
_atom_type_scat_dispersion_real
_atom_type_scat_dispersion_imag
_atom_type_scat_source
C C 0.0033 0.0016 'International Tables Vol C Tables 4.2.6.8 and 6.1.1.4'
H H 0.0000 0.0000 'International Tables Vol C Tables 4.2.6.8 and 6.1.1.4'
F F 0.0171 0.0103 'International Tables Vol C Tables 4.2.6.8 and 6.1.1.4'

loop_
_geom_angle_atom_site_label_1
_geom_angle_atom_site_label_2
_geom_angle_atom_site_label_3
_geom_angle
_geom_angle_site_symmetry_1
_geom_angle_site_symmetry_3
F1 C1 C2 119.18(10) . .
F1 C1 C3 119.84(10) . 3_866
C2 C1 C3 120.98(10) . 3_866
F2 C2 C1 119.12(10) . .
F2 C2 C3 119.45(10) . .
C1 C2 C3 121.43(10) . .
C2 C3 C1 117.59(10) . 3_866
C2 C3 H3 121.4(12) . .
C1 C3 H3 120.9(12) 3_866 .

loop_
_geom_bond_atom_site_label_1
_geom_bond_atom_site_label_2
_geom_bond_distance
_geom_bond_site_symmetry_2
F1 C1 1.3465(12) .
F2 C2 1.3509(13) .
C1 C2 1.383(2) .
C1 C3 1.385(2) 3_866
C2 C3 1.384(2) .
C3 C1 1.385(2) 3_866
C3 H3 0.93(2) .
